data_2215702
loop_
_publ_author_name
'Zhao, Pei-Zheng'
'Yan, Feng-Mei'
'Xuan, Xiao-Peng'
'Tang, Qing-Hu'

_publ_section_title
;(2,9-Dimethyl-1,10-phenanthroline-\k^2^<i>N</i>,<i>N</i>')bis(3-hydroxybenzoato-\k<i>O</i>)
 copper(II)
;
_journal_coeditor_code XU2313
_journal_issue 10
_journal_name_full 'Acta Crystallographica Section E'
_journal_page_first m2523
_journal_page_last m2523
_journal_paper_doi 10.1107/S1600536807043449
_journal_volume 63
_journal_year 2007
_chemical_formula_iupac '[Cu (C7 H5 O3 )2 (C14 H12 N2 )]'
_chemical_formula_moiety 'C28 H22 Cu N2 O6'
_chemical_formula_sum 'C28 H22 Cu N2 O6'
_chemical_formula_weight 546.02
_chemical_name_systematic
;
(2,9-Dimethyl-1,10-phenanthroline-\k^2^N,N')bis(3-hydroxybenzoato-\kO)
copper(II)
;
_space_group_IT_number 15
_symmetry_cell_setting monoclinic
_symmetry_space_group_name_Hall '-C 2yc'
_symmetry_space_group_name_H-M 'C 1 2/c 1'
_atom_sites_solution_hydrogens geom
_atom_sites_solution_primary direct
_atom_sites_solution_secondary difmap
_audit_creation_method SHELXL-97
_cell_angle_alpha 90.00
_cell_angle_beta 94.199(2)
_cell_angle_gamma 90.00
_cell_formula_units_Z 4
_cell_length_a 17.623(3)
_cell_length_b 14.587(2)
_cell_length_c 9.7581(15)
_cell_measurement_reflns_used 1908
_cell_measurement_temperature 291(2)
_cell_measurement_theta_max 24.82
_cell_measurement_theta_min 2.32
_cell_volume 2501.7(7)
_computing_cell_refinement 'SAINT (Bruker, 1997)'
_computing_data_collection 'SMART (Bruker, 1997)'
_computing_data_reduction 'SAINT (Bruker, 1997)'
_computing_molecular_graphics 'SHELXTL (Bruker, 1997)'
_computing_publication_material 'SHELXTL (Bruker, 1997)'
_computing_structure_refinement 'SHELXL97 (Sheldrick, 1997)'
_computing_structure_solution 'SHELXS97 (Sheldrick, 1997)'
_diffrn_ambient_temperature 291(2)
_diffrn_measured_fraction_theta_full 0.974
_diffrn_measured_fraction_theta_max 0.974
_diffrn_measurement_device_type 'Bruker SMART CCD area detector'
_diffrn_measurement_method '\f and \w scans'
_diffrn_radiation_monochromator graphite
_diffrn_radiation_source 'fine-focus sealed tube'
_diffrn_radiation_type MoK\a
_diffrn_radiation_wavelength 0.71073
_diffrn_reflns_av_R_equivalents 0.0299
_diffrn_reflns_av_sigmaI/netI 0.0317
_diffrn_reflns_limit_h_max 21
_diffrn_reflns_limit_h_min -21
_diffrn_reflns_limit_k_max 17
_diffrn_reflns_limit_k_min -12
_diffrn_reflns_limit_l_max 11
_diffrn_reflns_limit_l_min -8
_diffrn_reflns_number 7268
_diffrn_reflns_theta_full 25.50
_diffrn_reflns_theta_max 25.50
_diffrn_reflns_theta_min 2.32
_diffrn_standards_interval_count 0
_diffrn_standards_interval_time 0
_diffrn_standards_number 0
_exptl_absorpt_coefficient_mu 0.919
_exptl_absorpt_correction_T_max 0.8088
_exptl_absorpt_correction_T_min 0.6900
_exptl_absorpt_correction_type multi-scan
_exptl_absorpt_process_details '(SADABS; Bruker, 1997)'
_exptl_crystal_colour yellow
_exptl_crystal_density_diffrn 1.450
_exptl_crystal_density_method 'not measured'
_exptl_crystal_description block
_exptl_crystal_F_000 1124
_exptl_crystal_size_max 0.44
_exptl_crystal_size_mid 0.33
_exptl_crystal_size_min 0.24
_refine_diff_density_max 0.277
_refine_diff_density_min -0.332
_refine_ls_extinction_method none
_refine_ls_goodness_of_fit_ref 1.012
_refine_ls_hydrogen_treatment constr
_refine_ls_matrix_type full
_refine_ls_number_parameters 170
_refine_ls_number_reflns 2275
_refine_ls_number_restraints 0
_refine_ls_restrained_S_all 1.012
_refine_ls_R_factor_all 0.0534
_refine_ls_R_factor_gt 0.0378
_refine_ls_shift/su_max 0.001
_refine_ls_shift/su_mean 0.000
_refine_ls_structure_factor_coef Fsqd
_refine_ls_weighting_details 'calc w=1/[\s^2^(Fo^2^)+(0.0535P)^2^+1.4781P] where P=(Fo^2^+2Fc^2^)/3'
_refine_ls_weighting_scheme calc
_refine_ls_wR_factor_gt 0.0953
_refine_ls_wR_factor_ref 0.1048
_reflns_number_gt 1766
_reflns_number_total 2275
_reflns_threshold_expression I>2\s(I)
_cod_data_source_file xu2313.cif
_cod_data_source_block I
_cod_original_cell_volume 2501.8(7)
_cod_original_sg_symbol_H-M 'C 2/c'
_cod_database_code 2215702
_cod_database_fobs_code 2215702

loop_
_symmetry_equiv_pos_as_xyz
'x, y, z'
'-x, y, -z+1/2'
'x+1/2, y+1/2, z'
'-x+1/2, y+1/2, -z+1/2'
'-x, -y, -z'
'x, -y, z-1/2'
'-x+1/2, -y+1/2, -z'
'x+1/2, -y+1/2, z-1/2'

loop_
_atom_site_type_symbol
_atom_site_label
_atom_site_fract_x
_atom_site_fract_y
_atom_site_fract_z
_atom_site_U_iso_or_equiv
_atom_site_adp_type
_atom_site_calc_flag
_atom_site_refinement_flags
_atom_site_occupancy
Cu Cu1 0.5000 0.76339(3) 0.7500 0.0548(2) Uani d S 1
O O1 0.48033(10) 0.67482(13) 0.89294(19) 0.0591(5) Uani d . 1
O O2 0.37612(12) 0.75613(14) 0.8785(2) 0.0708(6) Uani d . 1
O O3 0.22168(12) 0.6282(2) 1.2567(3) 0.0946(9) Uani d . 1
H H3 0.2009 0.6713 1.2151 0.142 Uiso calc R 1
N N1 0.44985(11) 0.86705(14) 0.6396(2) 0.0475(5) Uani d . 1
C C1 0.28890(14) 0.6092(2) 1.2022(3) 0.0569(7) Uani d . 1
C C2 0.32881(17) 0.5350(2) 1.2543(3) 0.0758(9) Uani d . 1
H H2 0.3098 0.4999 1.3236 0.091 Uiso calc R 1
C C3 0.3970(2) 0.5128(2) 1.2036(4) 0.0938(13) Uani d . 1
H H3A 0.4242 0.4623 1.2389 0.113 Uiso calc R 1
C C4 0.42579(18) 0.5645(2) 1.1005(3) 0.0761(10) Uani d . 1
H H4 0.4725 0.5494 1.0680 0.091 Uiso calc R 1
C C5 0.38563(14) 0.63782(16) 1.0463(2) 0.0443(6) Uani d . 1
C C6 0.31729(14) 0.66047(19) 1.0984(3) 0.0515(6) Uani d . 1
H H6 0.2900 0.7109 1.0632 0.062 Uiso calc R 1
C C7 0.41479(14) 0.69351(17) 0.9321(2) 0.0455(6) Uani d . 1
C C8 0.47227(14) 0.95027(18) 0.6924(2) 0.0480(6) Uani d . 1
C C9 0.44369(17) 1.0339(2) 0.6395(3) 0.0588(7) Uani d . 1
C C10 0.38814(19) 1.0287(2) 0.5295(3) 0.0714(9) Uani d . 1
H H10 0.3674 1.0822 0.4908 0.086 Uiso calc R 1
C C11 0.36452(17) 0.9460(3) 0.4793(3) 0.0687(9) Uani d . 1
H H11 0.3272 0.9432 0.4069 0.082 Uiso calc R 1
C C12 0.39594(15) 0.8639(2) 0.5356(3) 0.0560(7) Uani d . 1
C C13 0.36969(19) 0.7725(2) 0.4826(3) 0.0752(9) Uani d . 1
H H13A 0.4130 0.7357 0.4642 0.113 Uiso calc R 1
H H13B 0.3378 0.7804 0.3994 0.113 Uiso calc R 1
H H13C 0.3414 0.7424 0.5501 0.113 Uiso calc R 1
C C14 0.47253(19) 1.1177(2) 0.6983(3) 0.0738(9) Uani d . 1
H H14 0.4530 1.1732 0.6646 0.089 Uiso calc R 1

loop_
_atom_site_aniso_label
_atom_site_aniso_U_11
_atom_site_aniso_U_22
_atom_site_aniso_U_33
_atom_site_aniso_U_12
_atom_site_aniso_U_13
_atom_site_aniso_U_23
Cu1 0.0702(3) 0.0494(3) 0.0457(3) 0.000 0.0106(2) 0.000
O1 0.0571(11) 0.0621(12) 0.0615(12) 0.0067(9) 0.0269(9) 0.0056(9)
O2 0.0672(13) 0.0720(14) 0.0761(14) 0.0143(10) 0.0260(11) 0.0323(11)
O3 0.0623(13) 0.139(2) 0.0871(16) 0.0299(13) 0.0399(12) 0.0534(15)
N1 0.0468(11) 0.0572(14) 0.0403(11) -0.0009(10) 0.0155(9) 0.0027(10)
C1 0.0466(14) 0.0730(19) 0.0524(16) 0.0042(13) 0.0124(12) 0.0153(14)
C2 0.070(2) 0.086(2) 0.074(2) 0.0079(17) 0.0206(17) 0.0384(18)
C3 0.096(3) 0.082(2) 0.108(3) 0.037(2) 0.040(2) 0.055(2)
C4 0.078(2) 0.073(2) 0.083(2) 0.0322(17) 0.0380(18) 0.0270(17)
C5 0.0506(14) 0.0424(14) 0.0413(13) 0.0013(11) 0.0121(11) -0.0004(11)
C6 0.0513(14) 0.0554(16) 0.0489(15) 0.0092(12) 0.0111(12) 0.0128(12)
C7 0.0508(14) 0.0440(15) 0.0429(13) -0.0012(12) 0.0110(11) -0.0038(11)
C8 0.0549(15) 0.0510(16) 0.0410(13) 0.0027(12) 0.0239(11) 0.0029(11)
C9 0.0705(18) 0.0584(18) 0.0513(16) 0.0077(14) 0.0311(15) 0.0102(14)
C10 0.081(2) 0.077(2) 0.0592(19) 0.0209(18) 0.0271(17) 0.0202(17)
C11 0.0601(18) 0.096(3) 0.0507(17) 0.0072(17) 0.0110(14) 0.0189(17)
C12 0.0492(14) 0.073(2) 0.0478(15) -0.0022(13) 0.0183(12) 0.0058(14)
C13 0.0652(19) 0.096(3) 0.064(2) -0.0180(17) -0.0016(16) -0.0019(17)
C14 0.106(3) 0.0518(18) 0.069(2) 0.0085(16) 0.0412(17) 0.0083(14)

loop_
_atom_type_symbol
_atom_type_description
_atom_type_scat_dispersion_real
_atom_type_scat_dispersion_imag
_atom_type_scat_source
C C 0.0033 0.0016 'International Tables Vol C Tables 4.2.6.8 and 6.1.1.4'
H H 0.0000 0.0000 'International Tables Vol C Tables 4.2.6.8 and 6.1.1.4'
N N 0.0061 0.0033 'International Tables Vol C Tables 4.2.6.8 and 6.1.1.4'
O O 0.0106 0.0060 'International Tables Vol C Tables 4.2.6.8 and 6.1.1.4'
Cu Cu 0.3201 1.2651 'International Tables Vol C Tables 4.2.6.8 and 6.1.1.4'

loop_
_geom_angle_atom_site_label_1
_geom_angle_atom_site_label_2
_geom_angle_atom_site_label_3
_geom_angle_site_symmetry_1
_geom_angle_site_symmetry_3
_geom_angle
_geom_angle_publ_flag
O1 Cu1 O1 . 2_656 97.05(11) y
O1 Cu1 N1 . . 141.50(8) y
O1 Cu1 N1 2_656 . 102.00(8) y
O1 Cu1 N1 . 2_656 102.00(8) ?
O1 Cu1 N1 2_656 2_656 141.50(8) ?
N1 Cu1 N1 . 2_656 83.20(12) y
C7 O1 Cu1 . . 106.58(16) ?
C1 O3 H3 . . 109.5 ?
C12 N1 C8 . . 119.1(2) ?
C12 N1 Cu1 . . 129.51(19) ?
C8 N1 Cu1 . . 111.12(16) ?
O3 C1 C2 . . 117.1(2) ?
O3 C1 C6 . . 123.2(2) ?
C2 C1 C6 . . 119.8(2) ?
C1 C2 C3 . . 119.6(3) ?
C1 C2 H2 . . 120.2 ?
C3 C2 H2 . . 120.2 ?
C2 C3 C4 . . 120.7(3) ?
C2 C3 H3A . . 119.6 ?
C4 C3 H3A . . 119.6 ?
C5 C4 C3 . . 120.1(3) ?
C5 C4 H4 . . 120.0 ?
C3 C4 H4 . . 120.0 ?
C4 C5 C6 . . 119.0(2) ?
C4 C5 C7 . . 121.0(2) ?
C6 C5 C7 . . 120.0(2) ?
C5 C6 C1 . . 120.8(2) ?
C5 C6 H6 . . 119.6 ?
C1 C6 H6 . . 119.6 ?
O2 C7 O1 . . 121.2(2) ?
O2 C7 C5 . . 120.5(2) ?
O1 C7 C5 . . 118.3(2) ?
N1 C8 C9 . . 123.2(2) ?
N1 C8 C8 . 2_656 117.22(14) ?
C9 C8 C8 . 2_656 119.62(17) ?
C10 C9 C8 . . 116.6(3) ?
C10 C9 C14 . . 124.2(3) ?
C8 C9 C14 . . 119.2(3) ?
C11 C10 C9 . . 120.2(3) ?
C11 C10 H10 . . 119.9 ?
C9 C10 H10 . . 119.9 ?
C10 C11 C12 . . 120.8(3) ?
C10 C11 H11 . . 119.6 ?
C12 C11 H11 . . 119.6 ?
N1 C12 C11 . . 120.1(3) ?
N1 C12 C13 . . 118.6(3) ?
C11 C12 C13 . . 121.3(3) ?
C12 C13 H13A . . 109.5 ?
C12 C13 H13B . . 109.5 ?
H13A C13 H13B . . 109.5 ?
C12 C13 H13C . . 109.5 ?
H13A C13 H13C . . 109.5 ?
H13B C13 H13C . . 109.5 ?
C14 C14 C9 2_656 . 121.10(18) ?
C14 C14 H14 2_656 . 119.4 ?
C9 C14 H14 . . 119.4 ?

loop_
_geom_bond_atom_site_label_1
_geom_bond_atom_site_label_2
_geom_bond_site_symmetry_2
_geom_bond_distance
_geom_bond_publ_flag
Cu1 O1 . 1.9509(18) y
Cu1 O1 2_656 1.9509(18) ?
Cu1 N1 . 2.022(2) y
Cu1 N1 2_656 2.022(2) ?
O1 C7 . 1.272(3) ?
O2 C7 . 1.233(3) ?
O3 C1 . 1.362(3) ?
O3 H3 . 0.8200 ?
N1 C12 . 1.339(3) ?
N1 C8 . 1.366(3) ?
C1 C2 . 1.367(4) ?
C1 C6 . 1.382(4) ?
C2 C3 . 1.372(4) ?
C2 H2 . 0.9300 ?
C3 C4 . 1.383(4) ?
C3 H3A . 0.9300 ?
C4 C5 . 1.367(4) ?
C4 H4 . 0.9300 ?
C5 C6 . 1.381(3) ?
C5 C7 . 1.500(3) ?
C6 H6 . 0.9300 ?
C8 C9 . 1.403(4) ?
C8 C8 2_656 1.434(5) ?
C9 C10 . 1.400(4) ?
C9 C14 . 1.428(4) ?
C10 C11 . 1.356(4) ?
C10 H10 . 0.9300 ?
C11 C12 . 1.413(4) ?
C11 H11 . 0.9300 ?
C12 C13 . 1.492(4) ?
C13 H13A . 0.9600 ?
C13 H13B . 0.9600 ?
C13 H13C . 0.9600 ?
C14 C14 2_656 1.346(7) ?
C14 H14 . 0.9300 ?

loop_
_geom_hbond_atom_site_label_D
_geom_hbond_atom_site_label_H
_geom_hbond_atom_site_label_A
_geom_hbond_site_symmetry_A
_geom_hbond_distance_DH
_geom_hbond_distance_HA
_geom_hbond_distance_DA
_geom_hbond_angle_DHA
O3 H3 O2 7_567 0.82 1.90 2.688(3) 160

loop_
_geom_torsion_atom_site_label_1
_geom_torsion_atom_site_label_2
_geom_torsion_atom_site_label_3
_geom_torsion_atom_site_label_4
_geom_torsion_site_symmetry_1
_geom_torsion_site_symmetry_4
_geom_torsion
O1 Cu1 O1 C7 2_656 . -124.17(18)
N1 Cu1 O1 C7 . . -4.7(2)
N1 Cu1 O1 C7 2_656 . 89.48(17)
O1 Cu1 N1 C12 . . -74.0(2)
O1 Cu1 N1 C12 2_656 . 43.9(2)
N1 Cu1 N1 C12 2_656 . -174.8(2)
O1 Cu1 N1 C8 . . 99.75(19)
O1 Cu1 N1 C8 2_656 . -142.29(15)
N1 Cu1 N1 C8 2_656 . -1.00(11)
O3 C1 C2 C3 . . -179.8(4)
C6 C1 C2 C3 . . 0.5(5)
C1 C2 C3 C4 . . 0.0(6)
C2 C3 C4 C5 . . -1.1(6)
C3 C4 C5 C6 . . 1.6(5)
C3 C4 C5 C7 . . -178.5(3)
C4 C5 C6 C1 . . -1.1(4)
C7 C5 C6 C1 . . 179.0(2)
O3 C1 C6 C5 . . -179.6(3)
C2 C1 C6 C5 . . 0.0(5)
Cu1 O1 C7 O2 . . 1.7(3)
Cu1 O1 C7 C5 . . -177.83(17)
C4 C5 C7 O2 . . 175.8(3)
C6 C5 C7 O2 . . -4.3(4)
C4 C5 C7 O1 . . -4.7(4)
C6 C5 C7 O1 . . 175.2(2)
C12 N1 C8 C9 . . -2.6(3)
Cu1 N1 C8 C9 . . -177.13(18)
C12 N1 C8 C8 . 2_656 177.4(2)
Cu1 N1 C8 C8 . 2_656 2.8(3)
N1 C8 C9 C10 . . 1.7(4)
C8 C8 C9 C10 2_656 . -178.3(3)
N1 C8 C9 C14 . . -177.8(2)
C8 C8 C9 C14 2_656 . 2.3(4)
C8 C9 C10 C11 . . 0.0(4)
C14 C9 C10 C11 . . 179.4(3)
C9 C10 C11 C12 . . -0.7(4)
C8 N1 C12 C11 . . 1.8(3)
Cu1 N1 C12 C11 . . 175.13(17)
C8 N1 C12 C13 . . -177.5(2)
Cu1 N1 C12 C13 . . -4.2(3)
C10 C11 C12 N1 . . -0.2(4)
C10 C11 C12 C13 . . 179.1(3)
C10 C9 C14 C14 . 2_656 -178.2(3)
C8 C9 C14 C14 . 2_656 1.2(5)
